data_1540834
loop_
_publ_author_name
'Wada, T.'
'Yamauchi, H.'
'Ichinose, A.'
'Takana, S.'
'Yaegashi, Y.'

_publ_section_title
;
 Crystal Structure of New Oxide Superconductors, (Sm, Ba, Ce)8 Cu6 Oz,
 (Nd, Ba, Sr, Ce)8 Cu6 Oz, (La, Gd, Ba, Ce)8 Cu6 Oz and (La, Gd, Ba, Sr,
 Ce)8 Cu6 Oz
;
_journal_name_full 'Japanese Journal of Applied Physics, Part 2'
_journal_page_first 1779
_journal_page_last 1782
_journal_volume 28
_journal_year 1989
_chemical_formula_sum 'Ba1.336 Ce1.328 Cu6 Nd4 O18.3 Sr1.336'
_chemical_name_systematic '(Nd.500 Ba.167 Sr.167 Ce.166)8 Cu6 O18.3'
_space_group_IT_number 139
_symmetry_space_group_name_Hall '-I 4 2'
_symmetry_space_group_name_H-M 'I 4/m m m'
_cell_angle_alpha 90
_cell_angle_beta 90
_cell_angle_gamma 90
_cell_formula_units_Z 1
_cell_length_a 3.8555
_cell_length_b 3.8555
_cell_length_c 28.445
_cell_volume 422.832
_citation_journal_id_ASTM JAPLD8
_cod_data_source_file Wada_JAPLD8_1989_1964.cif
_cod_data_source_block Ba1.336Ce1.328Cu6Nd4O18.3Sr1.336
_cod_original_cell_volume 422.8315
_cod_database_code 1540834

loop_
_symmetry_equiv_pos_as_xyz
x,y,z
-y,x,z
-x,-y,z
y,-x,z
x,-y,-z
y,x,-z
-x,y,-z
-y,-x,-z
-x,-y,-z
y,-x,-z
x,y,-z
-y,x,-z
-x,y,z
-y,-x,z
x,-y,z
y,x,z
x+1/2,y+1/2,z+1/2
-y+1/2,x+1/2,z+1/2
-x+1/2,-y+1/2,z+1/2
y+1/2,-x+1/2,z+1/2
x+1/2,-y+1/2,-z+1/2
y+1/2,x+1/2,-z+1/2
-x+1/2,y+1/2,-z+1/2
-y+1/2,-x+1/2,-z+1/2
-x+1/2,-y+1/2,-z+1/2
y+1/2,-x+1/2,-z+1/2
x+1/2,y+1/2,-z+1/2
-y+1/2,x+1/2,-z+1/2
-x+1/2,y+1/2,z+1/2
-y+1/2,-x+1/2,z+1/2
x+1/2,-y+1/2,z+1/2
y+1/2,x+1/2,z+1/2

loop_
_atom_site_label
_atom_site_type_symbol
_atom_site_fract_x
_atom_site_fract_y
_atom_site_fract_z
_atom_site_occupancy
_atom_site_U_iso_or_equiv
O2 O-2 0 0 0.06441 1 0.0
Ba1 Ba+2 0 0 0.4261 0.333 0.0
Nd2 Nd+3 0 0 0.4261 0.333 0.0
Cu2 Cu+2 0 0 0.1387 1 0.0
Ce1 Ce+4 0 0 0.2955 0.333 0.0
Cu1 Cu+2 0 0 0 1 0.0
Sr1 Sr+2 0 0 0.4261 0.333 0.0
O3 O-2 0 0.5 0.14511 1 0.0
O4 O-2 0 0.5 0.25 1 0.0
Nd1 Nd+3 0 0 0.2955 0.667 0.0
O1 O-2 0 0.5 0 0.575 0.0
